data_4031507
loop_
_publ_author_name
'Clearfield, A.'
'Blessing, R.H.'

_publ_section_title
;
 The preparation and crystal structure of a basic zirconium molybdate and
 its relationship to ion exchange gels
;
_journal_name_full 'Journal of Inorganic and Nuclear Chemistry'
_journal_page_first 2643
_journal_page_last 2663
_journal_volume 34
_journal_year 1972
_chemical_formula_sum 'H6 Mo2 O11 Zr'
_chemical_name_systematic 'Zr (Mo2 O7 (O H)2) (H2 O)2'
_space_group_IT_number 110
_symmetry_space_group_name_Hall 'I 4bw -2c'
_symmetry_space_group_name_H-M 'I 41 c d'
_cell_angle_alpha 90
_cell_angle_beta 90
_cell_angle_gamma 90
_cell_formula_units_Z 8
_cell_length_a 11.45
_cell_length_b 11.45
_cell_length_c 12.49
_cell_volume 1637.470
_citation_journal_id_ASTM JINCAO
_cod_data_source_file Clearfield_JINCAO_1972_183.cif
_cod_data_source_block H6Mo2O11Zr1
_cod_original_cell_volume 1637.47
_cod_original_formula_sum 'H6 Mo2 O11 Zr1'
_cod_database_code 4031507

loop_
_symmetry_equiv_pos_as_xyz
x,y,z
-y,x+1/2,z+1/4
-x+1/2,-y+1/2,z+1/2
y+1/2,-x,z+3/4
-x,y,z+1/2
-y,-x+1/2,z+3/4
x+1/2,-y+1/2,z
y+1/2,x,z+1/4
x+1/2,y+1/2,z+1/2
-y+1/2,x+1,z+3/4
-x+1,-y+1,z+1
y+1,-x+1/2,z+5/4
-x+1/2,y+1/2,z+1
-y+1/2,-x+1,z+5/4
x+1,-y+1,z+1/2
y+1,x+1/2,z+3/4

loop_
_atom_site_label
_atom_site_type_symbol
_atom_site_fract_x
_atom_site_fract_y
_atom_site_fract_z
_atom_site_occupancy
_atom_site_U_iso_or_equiv
Zr1 Zr+4 0 0 0 1 0.0
O4 O-2 0.00311 0.11293 -0.1398 1 0.0
O2 O-2 -0.17523 0.15977 0.20593 1 0.0
Mo1 Mo+6 0.02471 0.16384 0.23016 1 0.0
O5 O-2 0.0068 0.17731 0.06225 1 0.0
O1 O-2 0.17488 0.16151 0.22254 1 0.0
O3 O-2 0.18209 -0.00294 -0.00897 1 0.0
O6 O-2 0 0 0.1714 1 0.0
